data_2312363
loop_
_publ_author_name
'Adach, Anna'
'Tyszka-Czochara, Ma&#x142;gorzata'
'Daszkiewicz, Marek'

_publ_section_title
;
 An efficient one-pot synthesis of pyrazole complexes formed in situ:
 synthesis, crystal structure, Hirshfeld surface analysis and in vitro
 biological properties.
;
_journal_coeditor_code DG3048
_journal_issue 12
_journal_name_full 'Acta crystallographica. Section C, Structural chemistry'
_journal_page_first 520
_journal_page_last 529
_journal_paper_doi 10.1107/S2053229623010021
_journal_volume 79
_journal_year 2023
_chemical_formula_iupac '[Co0.20 Zn0.80 Cl2 (C5 H8 N2)2]'
_chemical_formula_moiety 'C10 H16 Cl2 Co0.20 N4 Zn0.80'
_chemical_formula_sum 'C10 H16 Cl2 Co0.2 N4 Zn0.8'
_chemical_formula_weight 327.25
_chemical_name_systematic
;
Dichloridobis(3,5-dimethyl-1<i>H</i>-pyrazole-\k<i>N</i>^1^)cobalt/zinc(0.2/0.8)
;
_space_group_crystal_system monoclinic
_space_group_IT_number 15
_space_group_name_Hall '-C 2yc'
_space_group_name_H-M_alt 'C 1 2/c 1'
_atom_sites_solution_hydrogens geom
_audit_creation_method SHELXL-2018/3
_cell_angle_alpha 90
_cell_angle_beta 95.8239(19)
_cell_angle_gamma 90
_cell_formula_units_Z 8
_cell_length_a 15.0191(3)
_cell_length_b 8.3040(2)
_cell_length_c 23.9862(5)
_cell_measurement_reflns_used 6072
_cell_measurement_temperature 295(2)
_cell_measurement_theta_max 27.5120
_cell_measurement_theta_min 2.9620
_cell_volume 2976.08(11)
_computing_cell_refinement
;
CrysAlis PRO (Rigaku OD, 2020)
;
_computing_data_collection
;
CrysAlis PRO (Rigaku OD, 2020)
;
_computing_data_reduction
;
CrysAlis PRO (Rigaku OD, 2020)
;
_computing_structure_refinement
;
SHELXL2018 (Sheldrick, 2015<i>b</i>)
;
_computing_structure_solution
;
SHELXT2018 (Sheldrick, 2015<i>a</i>)
;
_diffrn_ambient_temperature 295(2)
_diffrn_detector_area_resol_mean 8.4350
_diffrn_measured_fraction_theta_full 0.997
_diffrn_measured_fraction_theta_max 0.939
_diffrn_measurement_device_type 'Rigaku Xcalibur diffractometer with a Sapphire 1 detector'
_diffrn_measurement_method '\w scans'
_diffrn_radiation_type MoK\a
_diffrn_radiation_wavelength 0.71073
_diffrn_reflns_av_R_equivalents 0.0172
_diffrn_reflns_av_unetI/netI 0.0171
_diffrn_reflns_limit_h_max 20
_diffrn_reflns_limit_h_min -19
_diffrn_reflns_limit_k_max 10
_diffrn_reflns_limit_k_min -10
_diffrn_reflns_limit_l_max 29
_diffrn_reflns_limit_l_min -31
_diffrn_reflns_number 12774
_diffrn_reflns_theta_full 25.242
_diffrn_reflns_theta_max 28.312
_diffrn_reflns_theta_min 2.973
_diffrn_source 'fine-focus sealed X-ray tube'
_exptl_absorpt_coefficient_mu 1.895
_exptl_absorpt_correction_T_max 0.905
_exptl_absorpt_correction_T_min 0.737
_exptl_absorpt_correction_type gaussian
_exptl_absorpt_process_details
;
(CrysAlis PRO; Rigaku OD, 2020)
;
_exptl_crystal_colour blue
_exptl_crystal_density_diffrn 1.461
_exptl_crystal_description prism
_exptl_crystal_F_000 1339
_exptl_crystal_size_max 0.282
_exptl_crystal_size_mid 0.128
_exptl_crystal_size_min 0.079
_refine_diff_density_max 0.252
_refine_diff_density_min -0.223
_refine_ls_extinction_method none
_refine_ls_goodness_of_fit_ref 1.036
_refine_ls_hydrogen_treatment constr
_refine_ls_matrix_type full
_refine_ls_number_parameters 159
_refine_ls_number_reflns 3474
_refine_ls_number_restraints 0
_refine_ls_restrained_S_all 1.036
_refine_ls_R_factor_all 0.0402
_refine_ls_R_factor_gt 0.0284
_refine_ls_shift/su_max 0.001
_refine_ls_shift/su_mean <0.001
_refine_ls_structure_factor_coef Fsqd
_refine_ls_weighting_details 'w=1/[\s^2^(Fo^2^)+(0.0362P)^2^+1.5736P] where P=(Fo^2^+2Fc^2^)/3'
_refine_ls_weighting_scheme calc
_refine_ls_wR_factor_gt 0.0694
_refine_ls_wR_factor_ref 0.0754
_reflns_number_gt 2830
_reflns_number_total 3474
_reflns_threshold_expression 'I > 2\s(I)'
_cod_data_source_file dg3048sup1.cif
_cod_data_source_block 1
_cod_original_sg_symbol_H-M 'C 2/c'
_cod_original_formula_sum 'C10 H16 Cl2 Co0.20 N4 Zn0.80'
_cod_database_code 2312363
_shelx_space_group_comment
;
The symmetry employed for this shelxl refinement is uniquely defined
by the following loop, which should always be used as a source of
symmetry information in preference to the above space-group names.
They are only intended as comments.
;

loop_
_space_group_symop_operation_xyz
'x, y, z'
'-x, y, -z+1/2'
'x+1/2, y+1/2, z'
'-x+1/2, y+1/2, -z+1/2'
'-x, -y, -z'
'x, -y, z-1/2'
'-x+1/2, -y+1/2, -z'
'x+1/2, -y+1/2, z-1/2'

loop_
_atom_site_type_symbol
_atom_site_label
_atom_site_fract_x
_atom_site_fract_y
_atom_site_fract_z
_atom_site_U_iso_or_equiv
_atom_site_adp_type
_atom_site_calc_flag
_atom_site_occupancy
_atom_site_disorder_assembly
_atom_site_disorder_group
Zn Zn1 0.11569(2) 0.21963(3) 0.37887(2) 0.04595(9) Uani d 0.8 . .
Co Co1 0.11569(2) 0.21963(3) 0.37887(2) 0.04595(9) Uani d 0.2 . .
Cl Cl1 -0.00117(4) 0.11290(9) 0.32714(2) 0.0749(2) Uani d 1 . .
Cl Cl2 0.17448(5) 0.08981(7) 0.45489(3) 0.0751(2) Uani d 1 . .
N N11 0.20136(11) 0.2613(2) 0.32107(7) 0.0494(4) Uani d 1 . .
N N12 0.17787(12) 0.2517(2) 0.26500(7) 0.0535(4) Uani d 1 . .
H H12 0.126581 0.218817 0.250131 0.064 Uiso calc 1 . .
C C13 0.24419(16) 0.2997(3) 0.23576(9) 0.0572(5) Uani d 1 . .
C C14 0.31351(15) 0.3429(3) 0.27394(9) 0.0603(5) Uani d 1 . .
H H14 0.369156 0.381234 0.266248 0.072 Uiso calc 1 . .
C C15 0.28483(14) 0.3186(3) 0.32667(9) 0.0530(5) Uani d 1 . .
C C16 0.2342(2) 0.3012(4) 0.17314(10) 0.0895(9) Uani d 1 . .
H H16A 0.253928 0.199976 0.159463 0.134 Uiso calc 1 . .
H H16B 0.269697 0.386612 0.160001 0.134 Uiso calc 1 . .
H H16C 0.172444 0.317857 0.159730 0.134 Uiso calc 1 . .
C C17 0.33209(17) 0.3475(4) 0.38325(10) 0.0795(8) Uani d 1 . .
H H17A 0.381850 0.418378 0.380227 0.119 Uiso calc 1 . .
H H17B 0.353387 0.246901 0.399227 0.119 Uiso calc 1 . .
H H17C 0.291568 0.395742 0.406854 0.119 Uiso calc 1 . .
N N21 0.09337(12) 0.4405(2) 0.40969(7) 0.0534(4) Uani d 1 . .
N N22 0.11926(13) 0.4768(2) 0.46397(7) 0.0584(5) Uani d 1 . .
H H22 0.143279 0.408800 0.488027 0.070 Uiso calc 1 . .
C C23 0.10317(16) 0.6303(3) 0.47575(9) 0.0594(5) Uani d 1 . .
C C24 0.06546(17) 0.6972(3) 0.42735(11) 0.0667(6) Uani d 1 . .
H H24 0.046698 0.803317 0.422146 0.080 Uiso calc 1 . .
C C25 0.06034(15) 0.5767(3) 0.38723(9) 0.0568(5) Uani d 1 . .
C C26 0.1265(2) 0.6993(4) 0.53284(11) 0.0864(9) Uani d 1 . .
H H26A 0.190355 0.703495 0.540832 0.130 Uiso calc 1 . .
H H26B 0.101680 0.632815 0.560130 0.130 Uiso calc 1 . .
H H26C 0.102310 0.806134 0.534265 0.130 Uiso calc 1 . .
C C27 0.0254(2) 0.5842(4) 0.32634(11) 0.0877(9) Uani d 1 . .
H H27A 0.008845 0.692997 0.316548 0.132 Uiso calc 1 . .
H H27B -0.025980 0.515577 0.319649 0.132 Uiso calc 1 . .
H H27C 0.071129 0.548831 0.303914 0.132 Uiso calc 1 . .

loop_
_atom_site_aniso_label
_atom_site_aniso_U_11
_atom_site_aniso_U_22
_atom_site_aniso_U_33
_atom_site_aniso_U_12
_atom_site_aniso_U_13
_atom_site_aniso_U_23
Zn1 0.04580(14) 0.05119(15) 0.03911(14) -0.00691(10) -0.00415(9) 0.00170(10)
Co1 0.04580(14) 0.05119(15) 0.03911(14) -0.00691(10) -0.00415(9) 0.00170(10)
Cl1 0.0607(3) 0.1000(5) 0.0598(3) -0.0331(3) -0.0136(3) 0.0065(3)
Cl2 0.0974(5) 0.0616(4) 0.0598(3) -0.0105(3) -0.0243(3) 0.0153(3)
N11 0.0461(9) 0.0579(10) 0.0431(9) -0.0067(7) -0.0013(7) -0.0027(7)
N12 0.0509(10) 0.0640(11) 0.0440(9) -0.0096(8) -0.0037(7) -0.0043(8)
C13 0.0626(13) 0.0616(14) 0.0479(12) -0.0066(10) 0.0070(10) 0.0001(10)
C14 0.0534(12) 0.0702(14) 0.0574(13) -0.0125(11) 0.0063(10) 0.0027(11)
C15 0.0469(11) 0.0578(13) 0.0530(12) -0.0084(9) -0.0010(9) -0.0027(9)
C16 0.093(2) 0.127(3) 0.0484(14) -0.0202(18) 0.0068(14) 0.0031(15)
C17 0.0601(14) 0.115(2) 0.0605(15) -0.0315(15) -0.0081(11) 0.0018(15)
N21 0.0626(11) 0.0571(10) 0.0385(9) 0.0021(8) -0.0038(7) 0.0012(8)
N22 0.0731(12) 0.0627(11) 0.0374(9) 0.0036(9) -0.0034(8) 0.0024(8)
C23 0.0621(13) 0.0635(14) 0.0517(12) -0.0027(11) 0.0017(10) -0.0078(11)
C24 0.0737(16) 0.0536(14) 0.0693(15) 0.0036(11) -0.0100(12) -0.0032(11)
C25 0.0594(12) 0.0592(13) 0.0493(12) 0.0008(10) -0.0069(9) 0.0042(10)
C26 0.105(2) 0.093(2) 0.0593(16) -0.0008(17) -0.0010(15) -0.0218(14)
C27 0.114(2) 0.0788(18) 0.0631(16) 0.0123(16) -0.0278(15) 0.0071(13)

loop_
_atom_type_symbol
_atom_type_description
_atom_type_scat_dispersion_real
_atom_type_scat_dispersion_imag
_atom_type_scat_source
C C 0.0033 0.0016 'International Tables Vol C Tables 4.2.6.8 and 6.1.1.4'
H H 0.0000 0.0000 'International Tables Vol C Tables 4.2.6.8 and 6.1.1.4'
N N 0.0061 0.0033 'International Tables Vol C Tables 4.2.6.8 and 6.1.1.4'
Cl Cl 0.1484 0.1585 'International Tables Vol C Tables 4.2.6.8 and 6.1.1.4'
Zn Zn 0.2839 1.4301 'International Tables Vol C Tables 4.2.6.8 and 6.1.1.4'
Co Co 0.3494 0.9721 'International Tables Vol C Tables 4.2.6.8 and 6.1.1.4'

loop_
_geom_angle_atom_site_label_1
_geom_angle_atom_site_label_2
_geom_angle_atom_site_label_3
_geom_angle_site_symmetry_1
_geom_angle_site_symmetry_3
_geom_angle
_geom_angle_publ_flag
N11 Zn1 N21 . . 103.74(7) ?
N11 Zn1 Cl2 . . 114.80(5) ?
N21 Zn1 Cl2 . . 101.96(5) ?
N11 Zn1 Cl1 . . 101.95(5) ?
N21 Zn1 Cl1 . . 114.50(5) ?
Cl2 Zn1 Cl1 . . 119.27(3) ?
C15 N11 N12 . . 105.51(17) ?
C15 N11 Zn1 . . 130.60(14) ?
N12 N11 Zn1 . . 123.49(13) ?
C13 N12 N11 . . 111.72(17) ?
C13 N12 H12 . . 124.1 ?
N11 N12 H12 . . 124.1 ?
N12 C13 C14 . . 106.57(19) ?
N12 C13 C16 . . 121.7(2) ?
C14 C13 C16 . . 131.7(2) ?
C13 C14 C15 . . 106.65(19) ?
C13 C14 H14 . . 126.7 ?
C15 C14 H14 . . 126.7 ?
N11 C15 C14 . . 109.54(18) ?
N11 C15 C17 . . 120.4(2) ?
C14 C15 C17 . . 130.1(2) ?
C13 C16 H16A . . 109.5 ?
C13 C16 H16B . . 109.5 ?
H16A C16 H16B . . 109.5 ?
C13 C16 H16C . . 109.5 ?
H16A C16 H16C . . 109.5 ?
H16B C16 H16C . . 109.5 ?
C15 C17 H17A . . 109.5 ?
C15 C17 H17B . . 109.5 ?
H17A C17 H17B . . 109.5 ?
C15 C17 H17C . . 109.5 ?
H17A C17 H17C . . 109.5 ?
H17B C17 H17C . . 109.5 ?
C25 N21 N22 . . 105.03(17) ?
C25 N21 Zn1 . . 134.03(14) ?
N22 N21 Zn1 . . 120.82(13) ?
C23 N22 N21 . . 112.09(18) ?
C23 N22 H22 . . 124.0 ?
N21 N22 H22 . . 124.0 ?
N22 C23 C24 . . 106.2(2) ?
N22 C23 C26 . . 122.1(2) ?
C24 C23 C26 . . 131.7(2) ?
C23 C24 C25 . . 106.7(2) ?
C23 C24 H24 . . 126.6 ?
C25 C24 H24 . . 126.6 ?
N21 C25 C24 . . 109.98(19) ?
N21 C25 C27 . . 120.6(2) ?
C24 C25 C27 . . 129.4(2) ?
C23 C26 H26A . . 109.5 ?
C23 C26 H26B . . 109.5 ?
H26A C26 H26B . . 109.5 ?
C23 C26 H26C . . 109.5 ?
H26A C26 H26C . . 109.5 ?
H26B C26 H26C . . 109.5 ?
C25 C27 H27A . . 109.5 ?
C25 C27 H27B . . 109.5 ?
H27A C27 H27B . . 109.5 ?
C25 C27 H27C . . 109.5 ?
H27A C27 H27C . . 109.5 ?
H27B C27 H27C . . 109.5 ?

loop_
_geom_bond_atom_site_label_1
_geom_bond_atom_site_label_2
_geom_bond_site_symmetry_2
_geom_bond_distance
_geom_bond_publ_flag
Zn1 N11 . 2.0148(17) ?
Zn1 N21 . 2.0179(18) ?
Zn1 Cl2 . 2.2225(6) ?
Zn1 Cl1 . 2.2280(6) ?
N11 C15 . 1.335(2) ?
N11 N12 . 1.358(2) ?
N12 C13 . 1.336(3) ?
N12 H12 . 0.8600 ?
C13 C14 . 1.363(3) ?
C13 C16 . 1.494(3) ?
C14 C15 . 1.392(3) ?
C14 H14 . 0.9300 ?
C15 C17 . 1.486(3) ?
C16 H16A . 0.9600 ?
C16 H16B . 0.9600 ?
C16 H16C . 0.9600 ?
C17 H17A . 0.9600 ?
C17 H17B . 0.9600 ?
C17 H17C . 0.9600 ?
N21 C25 . 1.327(3) ?
N21 N22 . 1.355(2) ?
N22 C23 . 1.333(3) ?
N22 H22 . 0.8600 ?
C23 C24 . 1.358(3) ?
C23 C26 . 1.493(3) ?
C24 C25 . 1.385(3) ?
C24 H24 . 0.9300 ?
C25 C27 . 1.502(3) ?
C26 H26A . 0.9600 ?
C26 H26B . 0.9600 ?
C26 H26C . 0.9600 ?
C27 H27A . 0.9600 ?
C27 H27B . 0.9600 ?
C27 H27C . 0.9600 ?

loop_
_geom_hbond_atom_site_label_D
_geom_hbond_atom_site_label_H
_geom_hbond_atom_site_label_A
_geom_hbond_site_symmetry_A
_geom_hbond_distance_DH
_geom_hbond_distance_HA
_geom_hbond_distance_DA
_geom_hbond_angle_DHA
_geom_hbond_publ_flag
N12 H12 Cl1 2 0.86 2.65 3.4737(18) 159.6 yes
C17 H17A Cl1 3 0.96 2.79 3.691(3) 157.1 yes
N22 H22 Cl2 7_556 0.86 2.93 3.5307(19) 128.2 yes

loop_
_geom_torsion_atom_site_label_1
_geom_torsion_atom_site_label_2
_geom_torsion_atom_site_label_3
_geom_torsion_atom_site_label_4
_geom_torsion_site_symmetry_1
_geom_torsion_site_symmetry_2
_geom_torsion_site_symmetry_3
_geom_torsion_site_symmetry_4
_geom_torsion
_geom_torsion_publ_flag
C15 N11 N12 C13 . . . . 0.6(2) ?
Zn1 N11 N12 C13 . . . . 174.00(15) ?
N11 N12 C13 C14 . . . . -0.3(3) ?
N11 N12 C13 C16 . . . . -179.6(2) ?
N12 C13 C14 C15 . . . . -0.2(3) ?
C16 C13 C14 C15 . . . . 179.1(3) ?
N12 N11 C15 C14 . . . . -0.7(2) ?
Zn1 N11 C15 C14 . . . . -173.43(16) ?
N12 N11 C15 C17 . . . . 179.0(2) ?
Zn1 N11 C15 C17 . . . . 6.3(3) ?
C13 C14 C15 N11 . . . . 0.5(3) ?
C13 C14 C15 C17 . . . . -179.1(3) ?
C25 N21 N22 C23 . . . . 0.1(2) ?
Zn1 N21 N22 C23 . . . . 176.67(15) ?
N21 N22 C23 C24 . . . . -0.1(3) ?
N21 N22 C23 C26 . . . . -179.6(2) ?
N22 C23 C24 C25 . . . . 0.0(3) ?
C26 C23 C24 C25 . . . . 179.4(3) ?
N22 N21 C25 C24 . . . . -0.1(3) ?
Zn1 N21 C25 C24 . . . . -175.97(17) ?
N22 N21 C25 C27 . . . . 179.2(2) ?
Zn1 N21 C25 C27 . . . . 3.4(4) ?
C23 C24 C25 N21 . . . . 0.1(3) ?
C23 C24 C25 C27 . . . . -179.2(3) ?

_cod_database_fobs_code 2312363
